data_1512165
loop_
_publ_author_name
'Kim, Youngju'
'In, Yasuko'
'Ishida, Toshimasa'
'Onaka, Hiroyasu'
'Igarashi, Yasuhiro'

_publ_section_title
;
 Biosynthetic Origin of Alchivemycin A, a New Polyketide
 fromStreptomycesand Absolute Configuration of Alchivemycin B
;
_journal_issue 14
_journal_name_full 'Organic Letters'
_journal_page_first 3514
_journal_paper_doi 10.1021/ol401071j
_journal_volume 15
_journal_year 2013
_chemical_formula_sum 'C36 H54 Cl3 N O9'
_chemical_formula_weight 751.15
_chemical_name_systematic
;
 ?
;
_space_group_IT_number 19
_symmetry_cell_setting orthorhombic
_symmetry_space_group_name_Hall 'P 2ac 2ab'
_symmetry_space_group_name_H-M 'P 21 21 21'
_atom_sites_solution_hydrogens geom
_atom_sites_solution_primary direct
_atom_sites_solution_secondary difmap
_audit_creation_method SHELXL-97
_cell_angle_alpha 90.00
_cell_angle_beta 90.00
_cell_angle_gamma 90.00
_cell_formula_units_Z 4
_cell_length_a 18.747(3)
_cell_length_b 20.288(2)
_cell_length_c 10.5886(17)
_cell_measurement_temperature 293(2)
_cell_volume 4027.3(10)
_computing_cell_refinement 'MSC/AFC (Molecular Structure Corp. 1991)'
_computing_data_collection 'MSC/AFC (Molecular Structure Corp. 1991)'
_computing_data_reduction 'MSC/AFC (Molecular Structure Corp. 1991)'
_computing_structure_refinement 'SHELXL-97 (Sheldrick, 2008)'
_diffrn_ambient_temperature 293(2)
_diffrn_measured_fraction_theta_full 0.977
_diffrn_measured_fraction_theta_max 0.977
_diffrn_radiation_monochromator graphite
_diffrn_radiation_source 'fine-focus sealed tube'
_diffrn_radiation_type CuK\a
_diffrn_radiation_wavelength 1.54180
_diffrn_reflns_av_R_equivalents 0.0223
_diffrn_reflns_av_sigmaI/netI 0.0536
_diffrn_reflns_limit_h_max 22
_diffrn_reflns_limit_h_min 0
_diffrn_reflns_limit_k_max 24
_diffrn_reflns_limit_k_min 0
_diffrn_reflns_limit_l_max 12
_diffrn_reflns_limit_l_min -12
_diffrn_reflns_number 7419
_diffrn_reflns_theta_full 67.65
_diffrn_reflns_theta_max 67.65
_diffrn_reflns_theta_min 3.21
_exptl_absorpt_coefficient_mu 2.473
_exptl_absorpt_correction_T_max 0.6376
_exptl_absorpt_correction_T_min 0.3184
_exptl_absorpt_correction_type psi-scan
_exptl_crystal_density_diffrn 1.239
_exptl_crystal_density_method 'not measured'
_exptl_crystal_F_000 1600
_exptl_crystal_size_max 0.60
_exptl_crystal_size_mid 0.40
_exptl_crystal_size_min 0.20
_refine_diff_density_max 1.598
_refine_diff_density_min -0.625
_refine_diff_density_rms 0.121
_refine_ls_abs_structure_details 'Flack H D (1983), Acta Cryst. A39, 876-881'
_refine_ls_abs_structure_Flack 0.01(6)
_refine_ls_extinction_coef 0.0068(5)
_refine_ls_extinction_expression Fc^*^=kFc[1+0.001xFc^2^\l^3^/sin(2\q)]^-1/4^
_refine_ls_extinction_method SHELXL
_refine_ls_goodness_of_fit_ref 1.188
_refine_ls_hydrogen_treatment mixed
_refine_ls_matrix_type full
_refine_ls_number_parameters 443
_refine_ls_number_reflns 6986
_refine_ls_number_restraints 2
_refine_ls_restrained_S_all 1.189
_refine_ls_R_factor_all 0.1713
_refine_ls_R_factor_gt 0.1065
_refine_ls_shift/su_max 0.001
_refine_ls_shift/su_mean 0.000
_refine_ls_structure_factor_coef Fsqd
_refine_ls_weighting_details 'calc w=1/[\s^2^(Fo^2^)+(0.0945P)^2^+8.2334P] where P=(Fo^2^+2Fc^2^)/3'
_refine_ls_weighting_scheme calc
_refine_ls_wR_factor_gt 0.2675
_refine_ls_wR_factor_ref 0.2891
_reflns_number_gt 4497
_reflns_number_total 6986
_reflns_threshold_expression >2\s(I)
_cod_data_source_file ol401071j_si_002.cif
_cod_data_source_block s522b_re3
_cod_original_cell_volume 4027.2(10)
_cod_original_sg_symbol_H-M P212121
_cod_database_code 1512165

loop_
_symmetry_equiv_pos_as_xyz
'x, y, z'
'-x+1/2, -y, z+1/2'
'x+1/2, -y+1/2, -z'
'-x, y+1/2, -z+1/2'

loop_
_atom_site_label
_atom_site_type_symbol
_atom_site_fract_x
_atom_site_fract_y
_atom_site_fract_z
_atom_site_U_iso_or_equiv
_atom_site_adp_type
_atom_site_occupancy
_atom_site_symmetry_multiplicity
_atom_site_calc_flag
_atom_site_refinement_flags
C1 C 0.5508(3) 0.9677(3) 0.4725(6) 0.0412(15) Uani 1 1 d .
C2 C 0.5061(4) 0.9640(4) 0.5861(6) 0.0462(16) Uani 1 1 d .
C3 C 0.4325(4) 0.9792(4) 0.5849(6) 0.0522(18) Uani 1 1 d .
C4 C 0.3907(4) 1.0064(4) 0.4759(7) 0.0539(18) Uani 1 1 d .
H4 H 0.4222 1.0093 0.4022 0.065 Uiso 1 1 calc R
C5 C 0.3266(4) 0.9602(4) 0.4429(7) 0.0572(19) Uani 1 1 d .
H5 H 0.2929 0.9619 0.5136 0.069 Uiso 1 1 calc R
C6 C 0.3391(4) 0.8892(5) 0.4119(9) 0.074(2) Uani 1 1 d .
H6 H 0.2919 0.8709 0.3928 0.089 Uiso 1 1 calc R
C7 C 0.3828(5) 0.8818(6) 0.2896(9) 0.084(3) Uani 1 1 d .
H7A H 0.4296 0.9010 0.3032 0.101 Uiso 1 1 calc R
H7B H 0.3897 0.8352 0.2732 0.101 Uiso 1 1 calc R
C8 C 0.3516(6) 0.9116(6) 0.1790(9) 0.091(3) Uani 1 1 d .
H8 H 0.3074 0.8877 0.1606 0.109 Uiso 1 1 calc R
C9 C 0.3316(5) 0.9820(7) 0.2032(10) 0.096(3) Uani 1 1 d .
H9A H 0.3039 0.9983 0.1324 0.115 Uiso 1 1 calc R
H9B H 0.3747 1.0083 0.2086 0.115 Uiso 1 1 calc R
C10 C 0.2886(5) 0.9909(5) 0.3242(9) 0.074(3) Uani 1 1 d .
H10 H 0.2439 0.9666 0.3127 0.089 Uiso 1 1 calc R
C11 C 0.2690(5) 1.0612(6) 0.3470(12) 0.092(3) Uani 1 1 d .
H11 H 0.2313 1.0794 0.3018 0.111 Uiso 1 1 calc R
C12 C 0.3037(5) 1.0985(6) 0.4296(11) 0.087(3) Uani 1 1 d .
H12 H 0.2888 1.1419 0.4391 0.104 Uiso 1 1 calc R
C13 C 0.3670(4) 1.0749(4) 0.5111(8) 0.060(2) Uani 1 1 d .
H13 H 0.3517 1.0744 0.5997 0.072 Uiso 1 1 calc R
C14 C 0.4293(5) 1.1265(4) 0.4969(9) 0.067(2) Uani 1 1 d .
C15 C 0.4409(5) 1.1736(4) 0.6014(10) 0.078(3) Uani 1 1 d .
H15 H 0.4056 1.1713 0.6696 0.094 Uiso 1 1 calc R
C16 C 0.4744(6) 1.2394(4) 0.5840(12) 0.096(3) Uani 1 1 d .
H16A H 0.4372 1.2721 0.5732 0.116 Uiso 1 1 calc R
H16B H 0.5027 1.2388 0.5072 0.116 Uiso 1 1 calc R
C17 C 0.5226(7) 1.2604(4) 0.6949(12) 0.108(4) Uani 1 1 d .
H17A H 0.5325 1.3072 0.6875 0.130 Uiso 1 1 calc R
H17B H 0.4967 1.2537 0.7732 0.130 Uiso 1 1 calc R
C18 C 0.5937(6) 1.2230(5) 0.7023(11) 0.096(3) Uani 1 1 d .
H18A H 0.6177 1.2352 0.7801 0.115 Uiso 1 1 calc R
H18B H 0.5838 1.1761 0.7061 0.115 Uiso 1 1 calc R
C19 C 0.6436(6) 1.2360(4) 0.5928(12) 0.090(3) Uani 1 1 d .
H19A H 0.6632 1.2800 0.6024 0.108 Uiso 1 1 calc R
H19B H 0.6159 1.2356 0.5154 0.108 Uiso 1 1 calc R
C20 C 0.7064(6) 1.1867(4) 0.5781(11) 0.086(3) Uani 1 1 d .
H20 H 0.7377 1.1907 0.6519 0.103 Uiso 1 1 calc R
C21 C 0.6778(5) 1.1166(4) 0.5730(8) 0.063(2) Uani 1 1 d .
H21 H 0.6564 1.1063 0.6551 0.075 Uiso 1 1 calc R
C22 C 0.7353(4) 1.0640(3) 0.5440(6) 0.0540(19) Uani 1 1 d .
H22 H 0.7805 1.0812 0.5768 0.065 Uiso 1 1 calc R
C23 C 0.7206(3) 0.9997(4) 0.6144(6) 0.0462(17) Uani 1 1 d .
H23 H 0.7326 1.0095 0.7025 0.055 Uiso 1 1 calc R
C24 C 0.7702(4) 0.9442(3) 0.5784(6) 0.0509(18) Uani 1 1 d .
H24 H 0.7603 0.9078 0.6368 0.061 Uiso 1 1 calc R
C25 C 0.8491(4) 0.9638(4) 0.5987(7) 0.0525(17) Uani 1 1 d .
H25 H 0.8591 1.0031 0.5479 0.063 Uiso 1 1 calc R
C26 C 0.9029(5) 0.9125(4) 0.5672(8) 0.062(2) Uani 1 1 d .
C27 C 0.9585(5) 0.9289(5) 0.4999(8) 0.071(2) Uani 1 1 d .
H27 H 0.9602 0.9728 0.4753 0.086 Uiso 1 1 calc R
C28 C 1.0209(6) 0.8871(8) 0.4557(14) 0.130(5) Uani 1 1 d .
H28A H 1.0535 0.9140 0.4085 0.196 Uiso 1 1 calc R
H28B H 1.0036 0.8520 0.4029 0.196 Uiso 1 1 calc R
H28C H 1.0450 0.8687 0.5276 0.196 Uiso 1 1 calc R
C29 C 0.5375(4) 0.9434(3) 0.6996(6) 0.0477(17) Uani 1 1 d .
C30 C 0.6176(4) 0.9360(4) 0.7039(7) 0.0547(19) Uani 1 1 d .
H30A H 0.6357 0.9440 0.7884 0.066 Uiso 1 1 calc R
H30B H 0.6319 0.8922 0.6773 0.066 Uiso 1 1 calc R
C31 C 0.3682(6) 0.8480(5) 0.5204(10) 0.091(3) Uani 1 1 d .
H31A H 0.3744 0.8033 0.4927 0.136 Uiso 1 1 calc R
H31B H 0.3352 0.8491 0.5897 0.136 Uiso 1 1 calc R
H31C H 0.4133 0.8655 0.5471 0.136 Uiso 1 1 calc R
C32 C 0.3975(8) 0.9096(8) 0.0590(11) 0.148(6) Uani 1 1 d .
H32A H 0.3722 0.9304 -0.0090 0.222 Uiso 1 1 calc R
H32B H 0.4074 0.8646 0.0372 0.222 Uiso 1 1 calc R
H32C H 0.4415 0.9325 0.0738 0.222 Uiso 1 1 calc R
C33 C 0.4550(6) 1.1403(5) 0.3633(9) 0.088(3) Uani 1 1 d .
H33A H 0.4434 1.1036 0.3099 0.131 Uiso 1 1 calc R
H33B H 0.5057 1.1468 0.3639 0.131 Uiso 1 1 calc R
H33C H 0.4320 1.1793 0.3318 0.131 Uiso 1 1 calc R
C34 C 0.7490(7) 1.2059(5) 0.4597(14) 0.125(5) Uani 1 1 d .
H34A H 0.7658 1.2504 0.4681 0.188 Uiso 1 1 calc R
H34B H 0.7189 1.2025 0.3867 0.188 Uiso 1 1 calc R
H34C H 0.7890 1.1767 0.4504 0.188 Uiso 1 1 calc R
C35 C 0.8908(6) 0.8456(5) 0.6234(12) 0.099(4) Uani 1 1 d .
H35A H 0.8458 0.8451 0.6667 0.149 Uiso 1 1 calc R
H35B H 0.9284 0.8358 0.6820 0.149 Uiso 1 1 calc R
H35C H 0.8905 0.8132 0.5574 0.149 Uiso 1 1 calc R
O1 O 0.5313(2) 0.9713(3) 0.3636(4) 0.0526(12) Uani 1 1 d .
O2 O 0.6220(3) 0.9641(3) 0.4899(4) 0.0509(12) Uani 1 1 d .
O3 O 0.3965(3) 0.9725(3) 0.6901(5) 0.0690(16) Uani 1 1 d .
O4 O 0.4848(3) 1.1159(3) 0.5877(5) 0.0663(15) Uani 1 1 d .
O5 O 0.6234(3) 1.1110(3) 0.4782(5) 0.0614(14) Uani 1 1 d .
H51 H 0.5785 1.1062 0.5067 0.092 Uiso 1 1 d R
O6 O 0.7450(3) 1.0542(2) 0.4132(5) 0.0596(13) Uani 1 1 d .
H61 H 0.7014 1.0541 0.3589 0.089 Uiso 1 1 d R
O7 O 0.7619(3) 0.9181(3) 0.4520(5) 0.0658(15) Uani 1 1 d .
H71 H 0.7440 0.9600 0.4249 0.099 Uiso 1 1 d R
O8 O 0.8518(3) 0.9817(3) 0.7288(5) 0.0726(17) Uani 1 1 d .
H81 H 0.8939 0.9963 0.7460 0.109 Uiso 1 1 d R
O9 O 0.5033(3) 0.9328(3) 0.7985(5) 0.0673(15) Uani 1 1 d .
N1 N 0.6432(3) 0.9853(3) 0.6167(5) 0.0518(15) Uani 1 1 d .
C1M C 0.6700(5) 0.7819(8) 0.4463(10) 0.282(18) Uani 1 1 d D
Cl1 Cl 0.6971(2) 0.7220(3) 0.3558(4) 0.1689(19) Uani 1 1 d .
Cl2 Cl 0.5762(3) 0.79805(19) 0.4437(6) 0.188(2) Uani 1 1 d D
Cl3 Cl 0.6807(4) 0.7577(2) 0.6082(5) 0.191(2) Uani 1 1 d D

loop_
_atom_site_aniso_label
_atom_site_aniso_U_11
_atom_site_aniso_U_22
_atom_site_aniso_U_33
_atom_site_aniso_U_23
_atom_site_aniso_U_13
_atom_site_aniso_U_12
C1 0.042(4) 0.048(4) 0.033(3) -0.002(3) 0.001(3) -0.003(3)
C2 0.051(4) 0.045(4) 0.043(4) -0.001(3) 0.004(3) -0.006(3)
C3 0.063(5) 0.054(4) 0.040(4) -0.001(3) 0.001(3) -0.003(4)
C4 0.044(4) 0.069(5) 0.049(4) 0.000(4) 0.001(3) 0.006(4)
C5 0.038(4) 0.066(5) 0.068(5) -0.001(4) 0.006(4) -0.005(4)
C6 0.046(5) 0.081(6) 0.094(6) -0.017(5) -0.006(4) -0.022(4)
C7 0.060(5) 0.106(7) 0.087(7) -0.037(6) -0.016(5) -0.003(5)
C8 0.075(6) 0.122(10) 0.075(6) -0.027(6) -0.006(5) -0.019(6)
C9 0.067(6) 0.142(11) 0.079(6) 0.008(7) -0.022(5) -0.010(7)
C10 0.044(4) 0.092(7) 0.086(6) 0.008(5) -0.019(4) -0.005(4)
C11 0.063(6) 0.092(8) 0.122(9) 0.003(7) -0.017(6) 0.017(6)
C12 0.057(6) 0.096(7) 0.107(8) 0.009(6) 0.013(5) 0.023(5)
C13 0.052(4) 0.071(5) 0.058(4) -0.002(4) 0.002(4) 0.002(4)
C14 0.070(5) 0.059(5) 0.072(5) 0.004(4) 0.004(5) 0.008(4)
C15 0.087(7) 0.057(5) 0.090(7) -0.009(5) 0.009(5) 0.026(5)
C16 0.108(8) 0.049(5) 0.133(9) -0.004(6) -0.005(8) 0.014(5)
C17 0.153(11) 0.038(5) 0.133(10) -0.034(6) 0.015(9) 0.012(6)
C18 0.130(9) 0.060(6) 0.098(8) -0.040(5) -0.016(7) -0.006(6)
C19 0.100(7) 0.048(5) 0.123(8) -0.016(5) 0.024(7) -0.004(5)
C20 0.095(7) 0.053(5) 0.109(8) -0.012(5) -0.021(6) -0.003(5)
C21 0.082(6) 0.047(4) 0.060(5) -0.012(4) 0.004(4) -0.006(4)
C22 0.070(5) 0.044(4) 0.048(4) -0.011(3) -0.003(4) 0.001(4)
C23 0.041(4) 0.067(4) 0.030(3) -0.001(3) -0.006(3) -0.004(3)
C24 0.065(5) 0.046(4) 0.041(4) -0.005(3) -0.006(3) -0.001(3)
C25 0.052(4) 0.057(4) 0.048(4) -0.006(3) -0.002(3) -0.002(4)
C26 0.064(5) 0.064(5) 0.058(5) -0.004(4) -0.008(4) 0.001(4)
C27 0.064(5) 0.083(6) 0.068(5) -0.014(5) -0.004(5) 0.011(5)
C28 0.084(8) 0.161(13) 0.146(12) -0.034(10) 0.015(8) 0.046(8)
C29 0.067(5) 0.045(4) 0.031(3) 0.004(3) 0.009(3) -0.014(3)
C30 0.065(5) 0.055(4) 0.045(4) 0.008(3) -0.005(4) 0.000(4)
C31 0.109(8) 0.063(6) 0.100(7) 0.006(5) -0.011(7) -0.006(6)
C32 0.167(14) 0.183(15) 0.093(8) -0.069(9) 0.045(9) -0.022(12)
C33 0.092(7) 0.090(7) 0.080(6) 0.010(5) 0.002(6) 0.002(6)
C34 0.130(10) 0.066(7) 0.180(14) -0.004(7) 0.042(10) -0.042(7)
C35 0.096(8) 0.071(6) 0.131(10) 0.020(6) -0.003(7) 0.006(6)
O1 0.043(3) 0.079(3) 0.036(2) -0.001(2) 0.002(2) 0.001(3)
O2 0.056(3) 0.065(3) 0.032(2) -0.004(2) 0.000(2) -0.004(2)
O3 0.064(3) 0.085(4) 0.057(3) -0.002(3) 0.021(3) -0.002(3)
O4 0.080(4) 0.050(3) 0.069(3) -0.001(3) -0.002(3) 0.005(3)
O5 0.059(3) 0.055(3) 0.069(3) -0.011(3) -0.007(3) -0.004(3)
O6 0.064(3) 0.062(3) 0.053(3) 0.003(2) 0.008(3) -0.001(3)
O7 0.072(4) 0.066(3) 0.060(3) -0.020(3) -0.014(3) 0.011(3)
O8 0.055(3) 0.115(5) 0.047(3) -0.016(3) -0.009(2) -0.004(3)
O9 0.075(4) 0.077(4) 0.050(3) 0.006(3) 0.003(3) -0.016(3)
N1 0.054(4) 0.068(4) 0.034(3) -0.002(3) -0.005(3) 0.002(3)
C1M 0.29(3) 0.26(2) 0.30(3) -0.20(2) 0.22(2) -0.21(2)
Cl1 0.144(3) 0.220(5) 0.143(3) -0.015(3) 0.023(3) 0.010(3)
Cl2 0.154(4) 0.094(2) 0.315(7) -0.026(3) -0.044(4) 0.003(3)
Cl3 0.277(6) 0.140(4) 0.156(4) -0.014(3) 0.022(4) 0.006(4)

loop_
_atom_type_symbol
_atom_type_description
_atom_type_scat_dispersion_real
_atom_type_scat_dispersion_imag
_atom_type_scat_source
C C 0.0181 0.0091 'International Tables Vol C Tables 4.2.6.8 and 6.1.1.4'
H H 0.0000 0.0000 'International Tables Vol C Tables 4.2.6.8 and 6.1.1.4'
N N 0.0311 0.0180 'International Tables Vol C Tables 4.2.6.8 and 6.1.1.4'
O O 0.0492 0.0322 'International Tables Vol C Tables 4.2.6.8 and 6.1.1.4'
Cl Cl 0.3639 0.7018 'International Tables Vol C Tables 4.2.6.8 and 6.1.1.4'

loop_
_geom_angle_atom_site_label_1
_geom_angle_atom_site_label_2
_geom_angle_atom_site_label_3
_geom_angle
O1 C1 O2 115.5(5)
O1 C1 C2 127.7(6)
O2 C1 C2 116.7(5)
C29 C2 C3 118.9(6)
C29 C2 C1 118.6(6)
C3 C2 C1 122.5(6)
O3 C3 C2 118.3(6)
O3 C3 C4 115.0(6)
C2 C3 C4 126.7(6)
C3 C4 C13 107.7(6)
C3 C4 C5 110.7(6)
C13 C4 C5 112.4(6)
C6 C5 C4 120.4(7)
C6 C5 C10 106.1(7)
C4 C5 C10 106.8(6)
C5 C6 C31 114.8(8)
C5 C6 C7 111.3(8)
C31 C6 C7 112.9(8)
C8 C7 C6 115.1(8)
C7 C8 C9 111.3(9)
C7 C8 C32 115.7(11)
C9 C8 C32 107.9(11)
C8 C9 C10 112.8(9)
C11 C10 C9 112.2(9)
C11 C10 C5 111.2(8)
C9 C10 C5 112.7(7)
C12 C11 C10 122.0(10)
C11 C12 C13 124.7(10)
C4 C13 C12 112.1(7)
C4 C13 C14 111.7(6)
C12 C13 C14 108.0(7)
O4 C14 C15 59.3(5)
O4 C14 C33 114.9(8)
C15 C14 C33 122.0(8)
O4 C14 C13 111.9(7)
C15 C14 C13 117.8(8)
C33 C14 C13 116.5(8)
O4 C15 C14 58.8(5)
O4 C15 C16 118.4(8)
C14 C15 C16 123.4(9)
C15 C16 C17 113.6(9)
C18 C17 C16 114.3(8)
C19 C18 C17 114.3(10)
C18 C19 C20 115.7(9)
C21 C20 C34 113.1(8)
C21 C20 C19 109.7(8)
C34 C20 C19 108.2(9)
O5 C21 C20 110.5(7)
O5 C21 C22 107.5(6)
C20 C21 C22 113.9(8)
O6 C22 C23 112.4(5)
O6 C22 C21 112.5(6)
C23 C22 C21 111.4(6)
N1 C23 C24 117.4(6)
N1 C23 C22 110.8(6)
C24 C23 C22 113.7(6)
O7 C24 C23 116.1(6)
O7 C24 C25 109.0(6)
C23 C24 C25 111.2(6)
O8 C25 C26 111.7(6)
O8 C25 C24 103.5(6)
C26 C25 C24 116.0(6)
C27 C26 C25 119.1(8)
C27 C26 C35 124.5(9)
C25 C26 C35 116.2(8)
C26 C27 C28 129.9(11)
O9 C29 C2 123.7(7)
O9 C29 C30 118.0(6)
C2 C29 C30 118.3(6)
N1 C30 C29 103.9(6)
C1 O2 N1 112.1(5)
C14 O4 C15 61.9(6)
C30 N1 O2 107.0(5)
C30 N1 C23 118.2(6)
O2 N1 C23 108.0(5)
Cl1 C1M Cl2 115.7(8)
Cl1 C1M Cl3 108.8(8)
Cl2 C1M Cl3 100.0(6)

loop_
_geom_bond_atom_site_label_1
_geom_bond_atom_site_label_2
_geom_bond_distance
C1 O1 1.211(7)
C1 O2 1.351(8)
C1 C2 1.468(9)
C2 C29 1.402(10)
C2 C3 1.413(10)
C3 O3 1.310(8)
C3 C4 1.500(10)
C4 C13 1.506(11)
C4 C5 1.564(10)
C5 C6 1.494(12)
C5 C10 1.573(12)
C6 C31 1.522(13)
C6 C7 1.540(13)
C7 C8 1.443(14)
C8 C9 1.498(16)
C8 C32 1.534(15)
C9 C10 1.525(14)
C10 C11 1.493(14)
C11 C12 1.327(14)
C12 C13 1.543(13)
C13 C14 1.576(12)
C14 O4 1.434(10)
C14 C15 1.479(13)
C14 C33 1.520(13)
C15 O4 1.440(10)
C15 C16 1.488(14)
C16 C17 1.541(16)
C17 C18 1.536(15)
C18 C19 1.512(15)
C19 C20 1.554(14)
C20 C21 1.520(12)
C20 C34 1.536(16)
C21 O5 1.436(10)
C21 C22 1.548(11)
C22 O6 1.411(8)
C22 C23 1.528(10)
C23 N1 1.480(9)
C23 C24 1.510(10)
C24 O7 1.448(8)
C24 C25 1.547(10)
C25 O8 1.425(8)
C25 C26 1.487(11)
C26 C27 1.305(12)
C26 C35 1.499(13)
C27 C28 1.519(13)
C29 O9 1.246(8)
C29 C30 1.510(11)
C30 N1 1.444(9)
O2 N1 1.465(7)
C1M Cl1 1.629(15)
C1M Cl2 1.790(9)
C1M Cl3 1.795(9)

loop_
_geom_torsion_atom_site_label_1
_geom_torsion_atom_site_label_2
_geom_torsion_atom_site_label_3
_geom_torsion_atom_site_label_4
_geom_torsion
O1 C1 C2 C29 163.9(7)
O2 C1 C2 C29 -13.1(10)
O1 C1 C2 C3 -14.9(12)
O2 C1 C2 C3 168.1(7)
C29 C2 C3 O3 -0.9(10)
C1 C2 C3 O3 177.9(7)
C29 C2 C3 C4 175.4(7)
C1 C2 C3 C4 -5.8(11)
O3 C3 C4 C13 62.7(8)
C2 C3 C4 C13 -113.6(8)
O3 C3 C4 C5 -60.5(8)
C2 C3 C4 C5 123.2(8)
C3 C4 C5 C6 -56.5(9)
C13 C4 C5 C6 -176.9(7)
C3 C4 C5 C10 -177.3(6)
C13 C4 C5 C10 62.3(8)
C4 C5 C6 C31 65.3(10)
C10 C5 C6 C31 -173.5(8)
C4 C5 C6 C7 -64.5(10)
C10 C5 C6 C7 56.7(8)
C5 C6 C7 C8 -58.3(11)
C31 C6 C7 C8 170.9(9)
C6 C7 C8 C9 51.5(12)
C6 C7 C8 C32 175.1(10)
C7 C8 C9 C10 -49.4(11)
C32 C8 C9 C10 -177.3(9)
C8 C9 C10 C11 -179.9(8)
C8 C9 C10 C5 53.7(11)
C6 C5 C10 C11 176.4(8)
C4 C5 C10 C11 -54.1(9)
C6 C5 C10 C9 -56.7(10)
C4 C5 C10 C9 72.9(9)
C9 C10 C11 C12 -101.9(12)
C5 C10 C11 C12 25.4(14)
C10 C11 C12 C13 -0.2(17)
C3 C4 C13 C12 -160.4(7)
C5 C4 C13 C12 -38.3(9)
C3 C4 C13 C14 78.2(8)
C5 C4 C13 C14 -159.7(7)
C11 C12 C13 C4 6.5(13)
C11 C12 C13 C14 130.0(11)
C4 C13 C14 O4 -67.7(9)
C12 C13 C14 O4 168.6(7)
C4 C13 C14 C15 -133.5(8)
C12 C13 C14 C15 102.8(9)
C4 C13 C14 C33 67.4(10)
C12 C13 C14 C33 -56.3(10)
C33 C14 C15 O4 -101.9(9)
C13 C14 C15 O4 100.2(8)
O4 C14 C15 C16 105.5(10)
C33 C14 C15 C16 3.6(14)
C13 C14 C15 C16 -154.3(9)
O4 C15 C16 C17 -73.8(12)
C14 C15 C16 C17 -143.4(10)
C15 C16 C17 C18 72.8(13)
C16 C17 C18 C19 65.6(12)
C17 C18 C19 C20 -164.9(8)
C18 C19 C20 C21 53.8(12)
C18 C19 C20 C34 177.6(9)
C34 C20 C21 O5 -68.3(11)
C19 C20 C21 O5 52.6(11)
C34 C20 C21 C22 52.8(11)
C19 C20 C21 C22 173.8(8)
O5 C21 C22 O6 35.0(9)
C20 C21 C22 O6 -87.8(9)
O5 C21 C22 C23 -92.2(7)
C20 C21 C22 C23 145.0(7)
O6 C22 C23 N1 -88.6(7)
C21 C22 C23 N1 38.7(8)
O6 C22 C23 C24 46.2(8)
C21 C22 C23 C24 173.5(6)
N1 C23 C24 O7 62.7(8)
C22 C23 C24 O7 -68.9(8)
N1 C23 C24 C25 -171.9(5)
C22 C23 C24 C25 56.5(8)
O7 C24 C25 O8 -173.9(6)
C23 C24 C25 O8 56.8(7)
O7 C24 C25 C26 -51.2(8)
C23 C24 C25 C26 179.5(6)
O8 C25 C26 C27 -108.3(9)
C24 C25 C26 C27 133.5(8)
O8 C25 C26 C35 68.1(10)
C24 C25 C26 C35 -50.2(10)
C25 C26 C27 C28 179.5(10)
C35 C26 C27 C28 3.5(17)
C3 C2 C29 O9 5.6(11)
C1 C2 C29 O9 -173.2(7)
C3 C2 C29 C30 -172.1(7)
C1 C2 C29 C30 9.0(10)
O9 C29 C30 N1 -146.5(7)
C2 C29 C30 N1 31.4(9)
O1 C1 O2 N1 157.8(6)
C2 C1 O2 N1 -24.8(8)
C33 C14 O4 C15 113.8(9)
C13 C14 O4 C15 -110.3(8)
C16 C15 O4 C14 -113.8(11)
C29 C30 N1 O2 -68.7(7)
C29 C30 N1 C23 169.3(6)
C1 O2 N1 C30 69.4(7)
C1 O2 N1 C23 -162.4(6)
C24 C23 N1 C30 61.8(8)
C22 C23 N1 C30 -165.2(6)
C24 C23 N1 O2 -59.7(7)
C22 C23 N1 O2 73.3(6)
